data_7019091
loop_
_publ_author_name
'Wang, Renjie'
'Deng, Lijun'
'Zhang, Ting'
'Li, Jiuyan'

_publ_section_title
;
 Substituent effect on the photophysical properties, electrochemical
 properties and electroluminescence performance of orange-emitting iridium
 complexes.
;
_journal_issue 22
_journal_name_full 'Dalton transactions (Cambridge, England : 2003)'
_journal_page_first 6833
_journal_page_last 6841
_journal_paper_doi 10.1039/c2dt12206e
_journal_volume 41
_journal_year 2012
_chemical_formula_sum 'C33 H25 F6 Ir N2 O4 S2'
_chemical_formula_weight 883.87
_chemical_name_systematic
;
?
;
_space_group_IT_number 45
_symmetry_cell_setting orthorhombic
_symmetry_space_group_name_Hall 'I 2 -2c'
_symmetry_space_group_name_H-M 'I b a 2'
_atom_sites_solution_hydrogens geom
_atom_sites_solution_primary direct
_atom_sites_solution_secondary difmap
_audit_creation_method SHELXL-97
_cell_angle_alpha 90.00
_cell_angle_beta 90.00
_cell_angle_gamma 90.00
_cell_formula_units_Z 4
_cell_length_a 11.985(6)
_cell_length_b 16.493(8)
_cell_length_c 17.398(8)
_cell_measurement_reflns_used 3080
_cell_measurement_temperature 293(2)
_cell_measurement_theta_max 22.985
_cell_measurement_theta_min 3.156
_cell_volume 3439(3)
_computing_cell_refinement 'Bruker SMART'
_computing_data_collection 'Bruker SMART'
_computing_data_reduction 'Bruker SAINT'
_computing_molecular_graphics 'Bruker SHELXTL'
_computing_publication_material 'Bruker SHELXTL'
_computing_structure_refinement 'SHELXL-97 (Sheldrick, 1997)'
_computing_structure_solution 'SHELXS-97 (Sheldrick, 1990)'
_diffrn_ambient_temperature 293(2)
_diffrn_measured_fraction_theta_full 0.993
_diffrn_measured_fraction_theta_max 0.993
_diffrn_measurement_device_type 'CCD area detector'
_diffrn_measurement_method 'phi and omega scans'
_diffrn_radiation_monochromator graphite
_diffrn_radiation_source 'fine-focus sealed tube'
_diffrn_radiation_type MoK\a
_diffrn_radiation_wavelength 0.71073
_diffrn_reflns_av_R_equivalents 0.0292
_diffrn_reflns_av_sigmaI/netI 0.0479
_diffrn_reflns_limit_h_max 14
_diffrn_reflns_limit_h_min -10
_diffrn_reflns_limit_k_max 19
_diffrn_reflns_limit_k_min -19
_diffrn_reflns_limit_l_max 20
_diffrn_reflns_limit_l_min -19
_diffrn_reflns_number 7779
_diffrn_reflns_theta_full 24.99
_diffrn_reflns_theta_max 24.99
_diffrn_reflns_theta_min 2.10
_exptl_absorpt_coefficient_mu 4.075
_exptl_absorpt_correction_type none
_exptl_crystal_colour red
_exptl_crystal_density_diffrn 1.707
_exptl_crystal_density_method 'not measured'
_exptl_crystal_description block
_exptl_crystal_F_000 1728
_exptl_crystal_size_max 0.2
_exptl_crystal_size_mid 0.1
_exptl_crystal_size_min 0.1
_refine_diff_density_max 1.223
_refine_diff_density_min -0.360
_refine_diff_density_rms 0.119
_refine_ls_abs_structure_details 'Flack H D (1983), Acta Cryst. A39, 876-881'
_refine_ls_abs_structure_Flack 0.015(19)
_refine_ls_extinction_coef 0.00268(19)
_refine_ls_extinction_expression Fc^*^=kFc[1+0.001xFc^2^\l^3^/sin(2\q)]^-1/4^
_refine_ls_extinction_method SHELXL
_refine_ls_goodness_of_fit_ref 1.054
_refine_ls_hydrogen_treatment constr
_refine_ls_matrix_type full
_refine_ls_number_parameters 220
_refine_ls_number_reflns 2940
_refine_ls_number_restraints 1
_refine_ls_restrained_S_all 1.054
_refine_ls_R_factor_all 0.0467
_refine_ls_R_factor_gt 0.0343
_refine_ls_shift/su_max 0.000
_refine_ls_shift/su_mean 0.000
_refine_ls_structure_factor_coef Fsqd
_refine_ls_weighting_details 'calc w=1/[\s^2^(Fo^2^)+(0.0514P)^2^+0.0000P] where P=(Fo^2^+2Fc^2^)/3'
_refine_ls_weighting_scheme calc
_refine_ls_wR_factor_gt 0.0886
_refine_ls_wR_factor_ref 0.0940
_reflns_number_gt 2278
_reflns_number_total 2940
_reflns_threshold_expression >2sigma(I)
_cod_data_source_file c2dt12206e.txt
_cod_data_source_block 1
_cod_original_sg_symbol_H-M Iba2
_cod_database_code 7019091

loop_
_symmetry_equiv_pos_as_xyz
'x, y, z'
'-x, -y, z'
'x+1/2, -y+1/2, z'
'-x+1/2, y+1/2, z'
'x+1/2, y+1/2, z+1/2'
'-x+1/2, -y+1/2, z+1/2'
'x+1, -y+1, z+1/2'
'-x+1, y+1, z+1/2'

loop_
_atom_site_label
_atom_site_type_symbol
_atom_site_fract_x
_atom_site_fract_y
_atom_site_fract_z
_atom_site_U_iso_or_equiv
_atom_site_adp_type
_atom_site_occupancy
_atom_site_symmetry_multiplicity
_atom_site_calc_flag
_atom_site_refinement_flags
Ir1 Ir 1.5000 0.5000 0.97913(11) 0.04493(17) Uani 1 2 d S
S1 S 1.3284(2) 0.26520(12) 0.92665(13) 0.0659(6) Uani 1 1 d .
C4 C 1.5726(8) 0.4303(6) 0.8989(4) 0.054(2) Uani 1 1 d .
N1 N 1.3874(5) 0.4072(3) 0.9733(4) 0.0458(13) Uani 1 1 d .
C17 C 1.2435(7) 0.3152(4) 0.9933(4) 0.0533(19) Uani 1 1 d .
C10 C 1.4182(7) 0.3468(5) 0.9273(5) 0.0522(18) Uani 1 1 d .
C16 C 1.1436(8) 0.2885(5) 1.0254(5) 0.063(2) Uani 1 1 d .
H16A H 1.1154 0.2374 1.0140 0.076 Uiso 1 1 calc R
C11 C 1.2849(7) 0.3924(5) 1.0088(4) 0.0475(18) Uani 1 1 d .
F3 F 0.9540(5) 0.2388(4) 1.1010(4) 0.0863(16) Uani 1 1 d .
C12 C 1.2291(6) 0.4434(5) 1.0568(4) 0.0542(19) Uani 1 1 d .
H12A H 1.2569 0.4950 1.0665 0.065 Uiso 1 1 calc R
O1 O 1.4205(4) 0.5691(3) 1.0672(3) 0.0469(13) Uani 1 1 d .
C2 C 1.5000 0.5000 1.1731(8) 0.069(4) Uani 1 2 d S
H2A H 1.5000 0.5000 1.2265 0.083 Uiso 1 2 calc SR
C6 C 1.7086(8) 0.3917(7) 0.8023(5) 0.075(3) Uani 1 1 d .
H6A H 1.7724 0.4040 0.7743 0.089 Uiso 1 1 calc R
C9 C 1.5209(7) 0.3573(6) 0.8841(5) 0.056(2) Uani 1 1 d .
C5 C 1.6697(8) 0.4472(6) 0.8572(4) 0.061(2) Uani 1 1 d .
H5A H 1.7084 0.4953 0.8658 0.073 Uiso 1 1 calc R
C8 C 1.5612(10) 0.3014(6) 0.8292(6) 0.073(3) Uani 1 1 d .
H8A H 1.5237 0.2529 0.8209 0.087 Uiso 1 1 calc R
C7 C 1.6540(8) 0.3187(7) 0.7888(5) 0.074(3) Uani 1 1 d .
H7A H 1.6812 0.2824 0.7525 0.089 Uiso 1 1 calc R
C14 C 1.0880(8) 0.3396(6) 1.0742(5) 0.065(2) Uani 1 1 d .
C1 C 1.4327(7) 0.5585(5) 1.1393(4) 0.053(2) Uani 1 1 d .
C13 C 1.1308(7) 0.4182(5) 1.0914(5) 0.062(2) Uani 1 1 d .
H13A H 1.0933 0.4522 1.1254 0.074 Uiso 1 1 calc R
C3 C 1.3602(9) 0.6119(6) 1.1886(5) 0.072(3) Uani 1 1 d .
H3A H 1.3639 0.6667 1.1702 0.108 Uiso 1 1 calc R
H3B H 1.3859 0.6099 1.2408 0.108 Uiso 1 1 calc R
H3C H 1.2844 0.5931 1.1862 0.108 Uiso 1 1 calc R
F2 F 0.9809(7) 0.3293(8) 1.1865(5) 0.155(5) Uani 1 1 d .
O1W O 0.9428(6) 0.4243(3) 1.3547(4) 0.072(2) Uani 1 1 d .
F1 F 0.8967(6) 0.3626(5) 1.0843(6) 0.127(3) Uani 1 1 d .
C15 C 0.9796(10) 0.3186(9) 1.1120(8) 0.090(4) Uani 1 1 d .

loop_
_atom_site_aniso_label
_atom_site_aniso_U_11
_atom_site_aniso_U_22
_atom_site_aniso_U_33
_atom_site_aniso_U_23
_atom_site_aniso_U_13
_atom_site_aniso_U_12
Ir1 0.0553(2) 0.0456(2) 0.0339(2) 0.000 0.000 -0.00479(18)
S1 0.0744(13) 0.0545(12) 0.0688(12) -0.0175(12) -0.0081(12) -0.0066(11)
C4 0.077(7) 0.062(6) 0.024(4) 0.000(3) -0.010(4) 0.011(5)
N1 0.057(3) 0.040(3) 0.040(3) -0.005(3) -0.007(4) -0.010(2)
C17 0.058(4) 0.059(5) 0.043(5) 0.004(3) -0.008(4) -0.005(4)
C10 0.064(5) 0.043(4) 0.050(4) 0.000(4) -0.014(4) 0.001(4)
C16 0.069(6) 0.055(6) 0.064(5) -0.002(4) -0.027(5) -0.021(4)
C11 0.054(5) 0.048(4) 0.041(4) 0.001(3) -0.006(3) -0.002(3)
F3 0.070(3) 0.068(4) 0.121(5) 0.003(3) 0.000(4) -0.022(3)
C12 0.055(5) 0.044(4) 0.063(5) -0.005(4) -0.009(4) -0.011(4)
O1 0.048(3) 0.046(3) 0.047(3) -0.003(2) 0.007(3) -0.013(2)
C2 0.068(8) 0.106(13) 0.034(6) 0.000 0.000 -0.035(8)
C6 0.067(6) 0.111(9) 0.046(5) -0.012(5) -0.002(4) 0.021(6)
C9 0.073(6) 0.059(6) 0.037(4) -0.005(4) -0.012(4) 0.008(4)
C5 0.054(5) 0.076(6) 0.052(5) 0.004(4) -0.003(4) 0.006(5)
C8 0.081(7) 0.060(6) 0.076(6) -0.011(5) -0.022(6) 0.019(5)
C7 0.070(6) 0.096(8) 0.056(5) -0.020(5) 0.010(5) 0.023(6)
C14 0.066(5) 0.080(6) 0.049(5) 0.010(5) -0.005(4) -0.020(5)
C1 0.049(5) 0.075(6) 0.035(4) -0.008(4) 0.002(4) -0.026(4)
C13 0.068(5) 0.052(5) 0.066(5) -0.015(4) 0.002(5) -0.012(4)
C3 0.079(6) 0.087(7) 0.050(5) -0.015(5) -0.001(5) -0.012(6)
F2 0.172(8) 0.214(12) 0.080(5) -0.039(6) 0.050(5) -0.112(8)
O1W 0.060(4) 0.030(3) 0.127(6) -0.036(3) 0.022(4) -0.014(3)
F1 0.076(4) 0.105(6) 0.201(8) 0.041(6) 0.044(5) 0.021(4)
C15 0.087(8) 0.099(10) 0.085(9) 0.021(7) -0.005(6) -0.048(7)

loop_
_atom_type_symbol
_atom_type_description
_atom_type_scat_dispersion_real
_atom_type_scat_dispersion_imag
_atom_type_scat_source
C C 0.0033 0.0016 'International Tables Vol C Tables 4.2.6.8 and 6.1.1.4'
H H 0.0000 0.0000 'International Tables Vol C Tables 4.2.6.8 and 6.1.1.4'
N N 0.0061 0.0033 'International Tables Vol C Tables 4.2.6.8 and 6.1.1.4'
O O 0.0106 0.0060 'International Tables Vol C Tables 4.2.6.8 and 6.1.1.4'
S S 0.1246 0.1234 'International Tables Vol C Tables 4.2.6.8 and 6.1.1.4'
Ir Ir -1.4442 7.9887 'International Tables Vol C Tables 4.2.6.8 and 6.1.1.4'
F F 0.0171 0.0103 'International Tables Vol C Tables 4.2.6.8 and 6.1.1.4'

loop_
_geom_angle_atom_site_label_1
_geom_angle_atom_site_label_2
_geom_angle_atom_site_label_3
_geom_angle
_geom_angle_site_symmetry_1
_geom_angle_site_symmetry_3
C4 Ir1 C4 91.8(5) . 2_865
C4 Ir1 N1 79.8(3) . .
C4 Ir1 N1 96.2(3) 2_865 .
C4 Ir1 N1 96.2(3) . 2_865
C4 Ir1 N1 79.8(3) 2_865 2_865
N1 Ir1 N1 174.3(4) . 2_865
C4 Ir1 O1 90.0(2) . 2_865
C4 Ir1 O1 177.3(4) 2_865 2_865
N1 Ir1 O1 86.0(2) . 2_865
N1 Ir1 O1 98.1(2) 2_865 2_865
C4 Ir1 O1 177.3(4) . .
C4 Ir1 O1 90.0(2) 2_865 .
N1 Ir1 O1 98.1(2) . .
N1 Ir1 O1 86.0(2) 2_865 .
O1 Ir1 O1 88.2(3) 2_865 .
C10 S1 C17 89.5(4) . .
C9 C4 C5 116.8(8) . .
C9 C4 Ir1 115.8(7) . .
C5 C4 Ir1 127.4(7) . .
C10 N1 C11 112.3(6) . .
C10 N1 Ir1 114.1(5) . .
C11 N1 Ir1 133.6(5) . .
C16 C17 C11 121.1(7) . .
C16 C17 S1 128.2(6) . .
C11 C17 S1 110.6(6) . .
N1 C10 C9 117.2(7) . .
N1 C10 S1 114.6(6) . .
C9 C10 S1 128.2(6) . .
C14 C16 C17 118.3(8) . .
C12 C11 C17 120.6(7) . .
C12 C11 N1 126.6(7) . .
C17 C11 N1 112.8(6) . .
C11 C12 C13 119.9(7) . .
C1 O1 Ir1 125.6(6) . .
C1 C2 C1 129.9(12) 2_865 .
C7 C6 C5 121.7(9) . .
C4 C9 C8 122.8(9) . .
C4 C9 C10 112.9(8) . .
C8 C9 C10 124.2(9) . .
C4 C5 C6 119.9(10) . .
C7 C8 C9 119.8(10) . .
C8 C7 C6 119.0(8) . .
C16 C14 C13 120.9(8) . .
C16 C14 C15 123.6(10) . .
C13 C14 C15 115.5(10) . .
O1 C1 C2 125.3(9) . .
O1 C1 C3 114.5(8) . .
C2 C1 C3 120.1(8) . .
C12 C13 C14 119.2(8) . .
F2 C15 F1 107.2(15) . .
F2 C15 F3 105.8(11) . .
F1 C15 F3 108.0(9) . .
F2 C15 C14 113.2(10) . .
F1 C15 C14 111.4(10) . .
F3 C15 C14 110.9(12) . .

loop_
_geom_bond_atom_site_label_1
_geom_bond_atom_site_label_2
_geom_bond_distance
_geom_bond_site_symmetry_2
Ir1 C4 2.007(9) .
Ir1 C4 2.007(9) 2_865
Ir1 N1 2.043(5) .
Ir1 N1 2.043(5) 2_865
Ir1 O1 2.134(6) 2_865
Ir1 O1 2.134(6) .
S1 C10 1.723(8) .
S1 C17 1.748(8) .
C4 C9 1.379(13) .
C4 C5 1.400(12) .
N1 C10 1.331(9) .
N1 C11 1.396(10) .
C17 C16 1.393(12) .
C17 C11 1.394(9) .
C10 C9 1.453(12) .
C16 C14 1.369(14) .
C11 C12 1.360(11) .
F3 C15 1.365(16) .
C12 C13 1.386(11) .
O1 C1 1.275(9) .
C2 C1 1.388(10) 2_865
C2 C1 1.388(10) .
C6 C7 1.389(14) .
C6 C5 1.402(12) .
C9 C8 1.412(13) .
C8 C7 1.346(15) .
C14 C13 1.427(13) .
C14 C15 1.496(15) .
C1 C3 1.505(12) .
F2 C15 1.308(16) .
F1 C15 1.321(15) .
